data_4318958
loop_
_publ_author_name
'Yonghui Wang'
'Liyun Feng'
'Yangguang Li'
'Changwen Hu'
'Enbo Wang'
'Ninghai Hu'
'Hengqing Jia'

_publ_section_title
;
 Novel Hydrogen-Bonded Three-Dimensional Networks Encapsulating
 One-Dimensional Covalent Chains: [M(4,4'-bipy)(H2O)4](4-abs)2.nH2O
 (4,4'-bipy = 4,4'-Bipyridine; 4-abs = 4-Aminobenzenesulfonate) (M = Co, n
 = 1; M = Mn, n = 2)
;
_journal_name_full 'Inorganic Chemistry'
_journal_page_first 6351
_journal_page_last 6357
_journal_paper_doi 10.1021/ic025915o
_journal_volume 41
_journal_year 2002
_chemical_formula_sum 'C22 H32 Mn N4 O12 S2'
_chemical_formula_weight 663.58
_chemical_name_systematic
; 
 ? 
;
_space_group_IT_number 14
_symmetry_cell_setting monoclinic
_symmetry_space_group_name_Hall '-P 2ybc'
_symmetry_space_group_name_H-M 'P 1 21/c 1'
_atom_sites_solution_hydrogens geom
_atom_sites_solution_primary direct
_atom_sites_solution_secondary difmap
_audit_creation_method SHELXL-97
_cell_angle_alpha 90.00
_cell_angle_beta 95.186(3)
_cell_angle_gamma 90.00
_cell_formula_units_Z 4
_cell_length_a 15.0833(14)
_cell_length_b 8.2887(4)
_cell_length_c 23.2228(15)
_cell_measurement_reflns_used 18962
_cell_measurement_temperature 293(2)
_cell_measurement_theta_max 27.40
_cell_measurement_theta_min 1.68
_cell_volume 2891.5(4)
_computing_cell_refinement 'RAPID AUTO'
_computing_data_collection 'RAPID AUTO'
_computing_data_reduction 'RAPID AUTO'
_computing_molecular_graphics 'Bruker SHELXTL'
_computing_publication_material 'Bruker SHELXTL'
_computing_structure_refinement 'SHELXL-97 (Sheldrick, 1997)'
_computing_structure_solution 'SHELXS-97 (Sheldrick, 1990)'
_diffrn_ambient_temperature 293(2)
_diffrn_detector_area_resol_mean '100x100 microns'
_diffrn_measured_fraction_theta_full 0.968
_diffrn_measured_fraction_theta_max 0.968
_diffrn_measurement_device_type 'Rigaku RAPID'
_diffrn_measurement_method Oscillation
_diffrn_radiation_monochromator graphite
_diffrn_radiation_source 'fine-focus sealed tube'
_diffrn_radiation_type MoK\a
_diffrn_radiation_wavelength 0.71073
_diffrn_reflns_av_R_equivalents 0.0359
_diffrn_reflns_av_sigmaI/netI 0.0561
_diffrn_reflns_limit_h_max 19
_diffrn_reflns_limit_h_min -19
_diffrn_reflns_limit_k_max 10
_diffrn_reflns_limit_k_min -10
_diffrn_reflns_limit_l_max 29
_diffrn_reflns_limit_l_min -30
_diffrn_reflns_number 11593
_diffrn_reflns_theta_full 27.47
_diffrn_reflns_theta_max 27.47
_diffrn_reflns_theta_min 1.36
_diffrn_standards_decay_% none
_diffrn_standards_interval_count none
_diffrn_standards_interval_time none
_diffrn_standards_number none
_exptl_absorpt_coefficient_mu 0.668
_exptl_absorpt_correction_T_max 1.1648
_exptl_absorpt_correction_T_min 0.7534
_exptl_absorpt_correction_type empirical
_exptl_absorpt_process_details 'ABSCOR by T.Higashi    8 March, 1995'
_exptl_crystal_colour yellow
_exptl_crystal_density_diffrn 1.524
_exptl_crystal_density_method 'not measured'
_exptl_crystal_description block
_exptl_crystal_F_000 1380
_exptl_crystal_size_max 0.493
_exptl_crystal_size_mid 0.311
_exptl_crystal_size_min 0.299
_refine_diff_density_max 0.613
_refine_diff_density_min -0.600
_refine_diff_density_rms 0.097
_refine_ls_extinction_method none
_refine_ls_goodness_of_fit_ref 0.984
_refine_ls_hydrogen_treatment mixed
_refine_ls_matrix_type full
_refine_ls_number_parameters 370
_refine_ls_number_reflns 6413
_refine_ls_number_restraints 0
_refine_ls_restrained_S_all 0.984
_refine_ls_R_factor_all 0.0793
_refine_ls_R_factor_gt 0.0528
_refine_ls_shift/su_max 0.001
_refine_ls_shift/su_mean 0.000
_refine_ls_structure_factor_coef Fsqd
_refine_ls_weighting_details 'calc w=1/[\s^2^(Fo^2^)+(0.1200P)^2^+0.0000P] where P=(Fo^2^+2Fc^2^)/3'
_refine_ls_weighting_scheme calc
_refine_ls_wR_factor_gt 0.1689
_refine_ls_wR_factor_ref 0.1826
_reflns_number_gt 4298
_reflns_number_total 6413
_reflns_threshold_expression >2sigma(I)
_cod_data_source_file ic025915osi20021007_030312.cif
_cod_data_source_block m068
_cod_depositor_comments
;
The following automatic conversions were performed:

'_symmetry_cell_setting' value 'Monoclinic' changed to 'monoclinic'
according to the built-in table from CIF Core dictionary named
'cif_core.dic' version 2.4.1 from 2010-06-29.

Automatic conversion script
Id: cif_fix_values 1646 2011-03-28 12:23:43Z adriana 
;
_cod_database_code 4318958

loop_
_symmetry_equiv_pos_as_xyz
'x, y, z'
'-x, y+1/2, -z+1/2'
'-x, -y, -z'
'x, -y-1/2, z-1/2'

loop_
_atom_site_label
_atom_site_type_symbol
_atom_site_fract_x
_atom_site_fract_y
_atom_site_fract_z
_atom_site_U_iso_or_equiv
_atom_site_adp_type
_atom_site_occupancy
_atom_site_symmetry_multiplicity
_atom_site_calc_flag
_atom_site_refinement_flags
_atom_site_disorder_assembly
_atom_site_disorder_group
Mn Mn 0.27146(4) 0.20550(6) 0.987717(19) 0.02971(17) Uani 1 1 d . . .
S1 S 0.14617(7) -0.26034(11) 0.88366(4) 0.0408(3) Uani 1 1 d . . .
S2 S 0.40480(7) -0.16592(11) 0.58950(4) 0.0377(2) Uani 1 1 d . . .
O1 O 0.1303(2) -0.4283(4) 0.89564(13) 0.0615(9) Uani 1 1 d . . .
O2 O 0.2401(2) -0.2221(4) 0.89143(13) 0.0555(8) Uani 1 1 d . . .
O3 O 0.0931(2) -0.1554(4) 0.91708(13) 0.0557(8) Uani 1 1 d . . .
O4 O 0.3100(2) -0.1514(4) 0.57013(13) 0.0578(8) Uani 1 1 d . . .
O5 O 0.4534(2) -0.0166(3) 0.58288(11) 0.0512(8) Uani 1 1 d . . .
O6 O 0.4461(2) -0.3008(4) 0.56222(12) 0.0508(7) Uani 1 1 d . . .
OW1 O 0.2226(2) 0.4484(3) 0.99286(11) 0.0486(7) Uani 1 1 d . . .
OW2 O 0.13299(19) 0.1171(3) 0.98075(11) 0.0455(7) Uani 1 1 d . . .
OW3 O 0.3178(2) -0.0397(3) 0.97976(12) 0.0516(8) Uani 1 1 d . . .
OW4 O 0.4102(2) 0.2768(4) 1.00318(12) 0.0466(7) Uani 1 1 d . . .
OW5 O -0.0028(3) 0.3244(5) 0.99986(16) 0.0716(10) Uani 1 1 d . . .
OW6 O 0.1523(4) -0.3315(8) 0.5679(2) 0.1254(19) Uani 1 1 d . . .
N1 N 0.2628(2) 0.2437(3) 0.89011(11) 0.0325(7) Uani 1 1 d . . .
N2 N 0.2653(2) 0.3020(4) 0.58570(11) 0.0352(7) Uani 1 1 d . . .
N3 N 0.0260(4) -0.1543(8) 0.63799(18) 0.0945(18) Uani 1 1 d . . .
H3A H -0.0204 -0.0966 0.6285 0.095 Uiso 1 1 calc R . .
H3B H 0.0547 -0.1975 0.6116 0.095 Uiso 1 1 calc R . .
N4 N 0.4325(3) -0.2644(5) 0.84323(14) 0.0563(10) Uani 1 1 d . . .
H4A H 0.4739 -0.3240 0.8599 0.056 Uiso 1 1 calc R . .
H4B H 0.3957 -0.2159 0.8635 0.056 Uiso 1 1 calc R . .
C1 C 0.2583(2) 0.2814(4) 0.76944(13) 0.0281(7) Uani 1 1 d . . .
C2 C 0.3187(3) 0.3644(5) 0.80710(13) 0.0354(8) Uani 1 1 d . . .
H2 H 0.3592 0.4351 0.7927 0.035 Uiso 1 1 calc R . .
C3 C 0.3185(3) 0.3416(5) 0.86613(14) 0.0387(9) Uani 1 1 d . . .
H3 H 0.3598 0.3983 0.8904 0.039 Uiso 1 1 calc R . .
C4 C 0.2029(3) 0.1687(5) 0.85381(14) 0.0424(9) Uani 1 1 d . . .
H4 H 0.1615 0.1025 0.8695 0.042 Uiso 1 1 calc R . .
C5 C 0.1985(3) 0.1834(5) 0.79459(14) 0.0420(9) Uani 1 1 d . . .
H5 H 0.1553 0.1273 0.7715 0.042 Uiso 1 1 calc R . .
C6 C 0.2590(2) 0.2946(4) 0.70553(13) 0.0284(7) Uani 1 1 d . . .
C7 C 0.1915(3) 0.2287(5) 0.66841(14) 0.0412(9) Uani 1 1 d . . .
H7 H 0.1427 0.1803 0.6831 0.041 Uiso 1 1 calc R . .
C8 C 0.1970(3) 0.2350(5) 0.61004(15) 0.0445(10) Uani 1 1 d . . .
H8 H 0.1508 0.1904 0.5859 0.044 Uiso 1 1 calc R . .
C9 C 0.3294(3) 0.3662(5) 0.62173(14) 0.0408(9) Uani 1 1 d . . .
H9 H 0.3775 0.4143 0.6061 0.041 Uiso 1 1 calc R . .
C10 C 0.3283(3) 0.3653(5) 0.68079(14) 0.0417(9) Uani 1 1 d . . .
H10 H 0.3747 0.4126 0.7040 0.042 Uiso 1 1 calc R . .
C11 C 0.1102(3) -0.2262(4) 0.81055(16) 0.0375(8) Uani 1 1 d . . .
C12 C 0.0352(3) -0.1328(5) 0.79493(17) 0.0446(9) Uani 1 1 d . . .
H12 H 0.0035 -0.0868 0.8233 0.045 Uiso 1 1 calc R . .
C13 C 0.0082(3) -0.1087(5) 0.73764(19) 0.0518(11) Uani 1 1 d . . .
H13 H -0.0416 -0.0452 0.7274 0.052 Uiso 1 1 calc R . .
C14 C 0.0538(3) -0.1774(6) 0.69473(19) 0.0532(11) Uani 1 1 d . . .
C15 C 0.1288(3) -0.2721(6) 0.71063(18) 0.0513(11) Uani 1 1 d . . .
H15 H 0.1601 -0.3195 0.6824 0.051 Uiso 1 1 calc R . .
C16 C 0.1560(3) -0.2949(5) 0.76806(18) 0.0449(9) Uani 1 1 d . . .
H16 H 0.2061 -0.3576 0.7784 0.045 Uiso 1 1 calc R . .
C17 C 0.4105(2) -0.2052(4) 0.66450(14) 0.0323(7) Uani 1 1 d . . .
C18 C 0.4760(3) -0.3027(5) 0.69122(15) 0.0362(8) Uani 1 1 d . . .
H18 H 0.5155 -0.3551 0.6690 0.036 Uiso 1 1 calc R . .
C19 C 0.4838(3) -0.3236(5) 0.75010(17) 0.0411(9) Uani 1 1 d . . .
H19 H 0.5284 -0.3895 0.7674 0.041 Uiso 1 1 calc R . .
C20 C 0.4252(3) -0.2466(4) 0.78398(16) 0.0376(8) Uani 1 1 d . . .
C21 C 0.3585(3) -0.1510(5) 0.75622(16) 0.0429(9) Uani 1 1 d . . .
H21 H 0.3179 -0.0999 0.7780 0.043 Uiso 1 1 calc R . .
C22 C 0.3515(3) -0.1307(5) 0.69766(16) 0.0409(9) Uani 1 1 d . . .
H22 H 0.3065 -0.0661 0.6801 0.041 Uiso 1 1 calc R . .

loop_
_atom_site_aniso_label
_atom_site_aniso_U_11
_atom_site_aniso_U_22
_atom_site_aniso_U_33
_atom_site_aniso_U_23
_atom_site_aniso_U_13
_atom_site_aniso_U_12
Mn 0.0416(3) 0.0316(3) 0.0159(2) -0.00009(18) 0.00239(19) 0.0002(2)
S1 0.0517(6) 0.0333(5) 0.0358(5) -0.0016(4) -0.0039(4) -0.0040(4)
S2 0.0456(6) 0.0362(5) 0.0303(4) 0.0059(3) -0.0018(4) -0.0051(4)
O1 0.093(3) 0.0368(16) 0.0488(16) 0.0087(13) -0.0240(16) -0.0069(16)
O2 0.0503(19) 0.068(2) 0.0461(16) -0.0090(14) -0.0079(13) -0.0060(16)
O3 0.066(2) 0.0561(19) 0.0470(16) -0.0061(14) 0.0156(15) -0.0030(16)
O4 0.053(2) 0.067(2) 0.0505(17) 0.0153(15) -0.0117(14) -0.0039(16)
O5 0.070(2) 0.0394(15) 0.0425(15) 0.0120(12) -0.0019(14) -0.0153(14)
O6 0.070(2) 0.0458(16) 0.0378(15) -0.0015(12) 0.0105(14) -0.0039(15)
OW1 0.072(2) 0.0348(14) 0.0363(13) -0.0017(11) -0.0096(13) 0.0091(14)
OW2 0.0461(17) 0.0507(16) 0.0400(14) -0.0082(12) 0.0057(12) -0.0050(13)
OW3 0.069(2) 0.0372(15) 0.0451(15) -0.0050(12) -0.0126(14) 0.0096(14)
OW4 0.0433(17) 0.0559(17) 0.0410(15) -0.0141(12) 0.0067(12) -0.0088(13)
OW5 0.073(2) 0.076(2) 0.068(2) 0.0065(18) 0.0211(18) 0.010(2)
OW6 0.119(5) 0.139(5) 0.121(4) -0.022(4) 0.030(3) 0.001(4)
N1 0.0453(19) 0.0338(15) 0.0188(13) -0.0001(10) 0.0044(12) -0.0014(13)
N2 0.0455(19) 0.0409(17) 0.0192(13) 0.0027(12) 0.0034(12) -0.0021(14)
N3 0.093(4) 0.141(5) 0.046(2) 0.015(3) -0.009(2) 0.042(4)
N4 0.069(3) 0.070(3) 0.0297(17) 0.0047(16) 0.0067(17) 0.009(2)
C1 0.0375(19) 0.0287(16) 0.0182(14) 0.0013(12) 0.0027(12) 0.0055(14)
C2 0.043(2) 0.042(2) 0.0217(15) 0.0029(14) 0.0042(14) -0.0093(16)
C3 0.049(2) 0.045(2) 0.0214(15) -0.0026(14) 0.0011(15) -0.0100(18)
C4 0.061(3) 0.044(2) 0.0222(16) 0.0032(14) 0.0070(16) -0.0155(19)
C5 0.059(3) 0.048(2) 0.0190(15) 0.0007(14) 0.0009(15) -0.0187(19)
C6 0.040(2) 0.0285(16) 0.0173(14) 0.0025(12) 0.0044(12) 0.0019(14)
C7 0.042(2) 0.061(3) 0.0217(16) 0.0009(15) 0.0063(15) -0.0100(19)
C8 0.043(2) 0.067(3) 0.0224(17) -0.0022(16) 0.0005(15) -0.011(2)
C9 0.052(2) 0.049(2) 0.0219(16) 0.0032(15) 0.0049(15) -0.0156(18)
C10 0.052(3) 0.049(2) 0.0225(16) -0.0001(15) -0.0014(15) -0.0177(19)
C11 0.042(2) 0.0321(18) 0.0365(19) 0.0030(14) -0.0049(16) -0.0052(16)
C12 0.044(2) 0.038(2) 0.051(2) -0.0012(17) 0.0024(18) 0.0012(18)
C13 0.047(3) 0.049(2) 0.057(3) 0.007(2) -0.010(2) 0.012(2)
C14 0.051(3) 0.056(3) 0.050(2) 0.010(2) -0.008(2) -0.001(2)
C15 0.050(3) 0.062(3) 0.041(2) -0.0006(19) 0.0008(18) 0.005(2)
C16 0.041(2) 0.043(2) 0.049(2) 0.0009(18) -0.0006(18) 0.0084(18)
C17 0.036(2) 0.0294(17) 0.0312(17) 0.0061(13) -0.0006(14) -0.0033(15)
C18 0.036(2) 0.0366(19) 0.0365(18) 0.0030(15) 0.0037(15) 0.0043(16)
C19 0.038(2) 0.043(2) 0.0411(19) 0.0074(16) -0.0023(16) 0.0050(17)
C20 0.045(2) 0.0352(19) 0.0323(18) 0.0039(14) 0.0041(16) -0.0062(16)
C21 0.048(2) 0.041(2) 0.042(2) 0.0008(16) 0.0133(18) 0.0037(18)
C22 0.043(2) 0.038(2) 0.041(2) 0.0105(16) 0.0025(16) 0.0075(17)

loop_
_atom_type_symbol
_atom_type_description
_atom_type_scat_dispersion_real
_atom_type_scat_dispersion_imag
_atom_type_scat_source
C C 0.0033 0.0016 'International Tables Vol C Tables 4.2.6.8 and 6.1.1.4'
H H 0.0000 0.0000 'International Tables Vol C Tables 4.2.6.8 and 6.1.1.4'
N N 0.0061 0.0033 'International Tables Vol C Tables 4.2.6.8 and 6.1.1.4'
O O 0.0106 0.0060 'International Tables Vol C Tables 4.2.6.8 and 6.1.1.4'
S S 0.1246 0.1234 'International Tables Vol C Tables 4.2.6.8 and 6.1.1.4'
Mn Mn 0.3368 0.7283 'International Tables Vol C Tables 4.2.6.8 and 6.1.1.4'

loop_
_geom_angle_atom_site_label_1
_geom_angle_atom_site_label_2
_geom_angle_atom_site_label_3
_geom_angle
_geom_angle_site_symmetry_1
_geom_angle_site_symmetry_3
_geom_angle_publ_flag
OW1 Mn OW3 178.03(10) . . ?
OW1 Mn OW4 93.79(12) . . ?
OW3 Mn OW4 87.47(12) . . ?
OW1 Mn OW2 89.32(12) . . ?
OW3 Mn OW2 89.58(12) . . ?
OW4 Mn OW2 173.70(11) . . ?
OW1 Mn N1 86.34(10) . . ?
OW3 Mn N1 92.03(11) . . ?
OW4 Mn N1 95.41(11) . . ?
OW2 Mn N1 90.24(11) . . ?
OW1 Mn N2 85.71(11) . 4_566 ?
OW3 Mn N2 95.86(11) . 4_566 ?
OW4 Mn N2 88.19(11) . 4_566 ?
OW2 Mn N2 86.58(11) . 4_566 ?
N1 Mn N2 171.47(11) . 4_566 ?
O2 S1 O1 111.4(2) . . ?
O2 S1 O3 112.48(19) . . ?
O1 S1 O3 111.4(2) . . ?
O2 S1 C11 107.36(19) . . ?
O1 S1 C11 107.42(17) . . ?
O3 S1 C11 106.41(19) . . ?
O5 S2 O6 111.69(18) . . ?
O5 S2 O4 112.62(19) . . ?
O6 S2 O4 112.0(2) . . ?
O5 S2 C17 106.33(16) . . ?
O6 S2 C17 107.69(17) . . ?
O4 S2 C17 106.08(18) . . ?
C3 N1 C4 116.0(3) . . ?
C3 N1 Mn 121.4(2) . . ?
C4 N1 Mn 122.6(2) . . ?
C9 N2 C8 116.3(3) . . ?
C9 N2 Mn 122.9(2) . 4_565 ?
C8 N2 Mn 120.7(2) . 4_565 ?
C14 N3 H3A 120.0 . . ?
C14 N3 H3B 120.0 . . ?
H3A N3 H3B 120.0 . . ?
C20 N4 H4A 120.0 . . ?
C20 N4 H4B 120.0 . . ?
H4A N4 H4B 120.0 . . ?
C5 C1 C2 116.2(3) . . ?
C5 C1 C6 121.9(3) . . ?
C2 C1 C6 121.9(3) . . ?
C1 C2 C3 119.7(3) . . ?
C1 C2 H2 120.1 . . ?
C3 C2 H2 120.1 . . ?
N1 C3 C2 123.9(3) . . ?
N1 C3 H3 118.0 . . ?
C2 C3 H3 118.0 . . ?
N1 C4 C5 124.0(4) . . ?
N1 C4 H4 118.0 . . ?
C5 C4 H4 118.0 . . ?
C1 C5 C4 120.0(3) . . ?
C1 C5 H5 120.0 . . ?
C4 C5 H5 120.0 . . ?
C10 C6 C7 117.0(3) . . ?
C10 C6 C1 121.6(3) . . ?
C7 C6 C1 121.3(3) . . ?
C8 C7 C6 119.6(4) . . ?
C8 C7 H7 120.2 . . ?
C6 C7 H7 120.2 . . ?
N2 C8 C7 123.6(4) . . ?
N2 C8 H8 118.2 . . ?
C7 C8 H8 118.2 . . ?
N2 C9 C10 123.5(3) . . ?
N2 C9 H9 118.3 . . ?
C10 C9 H9 118.3 . . ?
C6 C10 C9 120.0(3) . . ?
C6 C10 H10 120.0 . . ?
C9 C10 H10 120.0 . . ?
C16 C11 C12 119.5(4) . . ?
C16 C11 S1 119.6(3) . . ?
C12 C11 S1 120.9(3) . . ?
C13 C12 C11 119.8(4) . . ?
C13 C12 H12 120.1 . . ?
C11 C12 H12 120.1 . . ?
C14 C13 C12 121.1(4) . . ?
C14 C13 H13 119.5 . . ?
C12 C13 H13 119.5 . . ?
C13 C14 N3 120.7(4) . . ?
C13 C14 C15 118.9(4) . . ?
N3 C14 C15 120.4(5) . . ?
C16 C15 C14 119.9(4) . . ?
C16 C15 H15 120.1 . . ?
C14 C15 H15 120.1 . . ?
C11 C16 C15 120.9(4) . . ?
C11 C16 H16 119.6 . . ?
C15 C16 H16 119.6 . . ?
C22 C17 C18 119.0(3) . . ?
C22 C17 S2 119.6(3) . . ?
C18 C17 S2 121.3(3) . . ?
C17 C18 C19 121.0(4) . . ?
C17 C18 H18 119.5 . . ?
C19 C18 H18 119.5 . . ?
C20 C19 C18 120.3(4) . . ?
C20 C19 H19 119.9 . . ?
C18 C19 H19 119.9 . . ?
N4 C20 C19 121.2(4) . . ?
N4 C20 C21 120.8(4) . . ?
C19 C20 C21 118.0(3) . . ?
C22 C21 C20 121.2(4) . . ?
C22 C21 H21 119.4 . . ?
C20 C21 H21 119.4 . . ?
C21 C22 C17 120.5(4) . . ?
C21 C22 H22 119.8 . . ?
C17 C22 H22 119.8 . . ?

loop_
_geom_bond_atom_site_label_1
_geom_bond_atom_site_label_2
_geom_bond_distance
_geom_bond_site_symmetry_2
_geom_bond_publ_flag
Mn OW1 2.151(3) . ?
Mn OW3 2.163(3) . ?
Mn OW4 2.173(3) . ?
Mn OW2 2.206(3) . ?
Mn N1 2.281(3) . ?
Mn N2 2.287(3) 4_566 ?
S1 O2 1.447(3) . ?
S1 O1 1.444(3) . ?
S1 O3 1.453(3) . ?
S1 C11 1.758(4) . ?
S2 O5 1.453(3) . ?
S2 O6 1.453(3) . ?
S2 O4 1.464(3) . ?
S2 C17 1.766(3) . ?
N1 C3 1.326(5) . ?
N1 C4 1.332(5) . ?
N2 C9 1.332(5) . ?
N2 C8 1.339(5) . ?
N2 Mn 2.287(3) 4_565 ?
N3 C14 1.360(6) . ?
N3 H3A 0.8600 . ?
N3 H3B 0.8600 . ?
N4 C20 1.378(5) . ?
N4 H4A 0.8600 . ?
N4 H4B 0.8600 . ?
C1 C5 1.382(5) . ?
C1 C2 1.387(5) . ?
C1 C6 1.489(4) . ?
C2 C3 1.384(4) . ?
C2 H2 0.9300 . ?
C3 H3 0.9300 . ?
C4 C5 1.376(4) . ?
C4 H4 0.9300 . ?
C5 H5 0.9300 . ?
C6 C10 1.369(5) . ?
C6 C7 1.386(5) . ?
C7 C8 1.367(5) . ?
C7 H7 0.9300 . ?
C8 H8 0.9300 . ?
C9 C10 1.373(5) . ?
C9 H9 0.9300 . ?
C10 H10 0.9300 . ?
C11 C16 1.378(6) . ?
C11 C12 1.392(6) . ?
C12 C13 1.370(6) . ?
C12 H12 0.9300 . ?
C13 C14 1.383(7) . ?
C13 H13 0.9300 . ?
C14 C15 1.399(6) . ?
C15 C16 1.373(6) . ?
C15 H15 0.9300 . ?
C16 H16 0.9300 . ?
C17 C22 1.374(5) . ?
C17 C18 1.380(5) . ?
C18 C19 1.373(5) . ?
C18 H18 0.9300 . ?
C19 C20 1.391(6) . ?
C19 H19 0.9300 . ?
C20 C21 1.393(6) . ?
C21 C22 1.365(5) . ?
C21 H21 0.9300 . ?
C22 H22 0.9300 . ?
